data_7002424
loop_
_publ_author_name
'Abdalilah, Mohammed'
'Zurawinski, Remigiuz'
'Canac, Yves'
'Laleu, Beno\^it'
'Lacour, J\'er\^ome'
'Lepetit, Christine'
'Magro, Germinal'
'Bernardinelli, G\'erald'
'Donnadieu, Bruno'
'Duhayon, Carine'
'Mikolajczyk, Marian'
'Chauvin, Remi'

_publ_section_title
;
 Vicinal diphosphoniums: electrostatic repulsion under covalent
 constraint
;
_journal_issue 40
_journal_name_full 'Dalton Transactions'
_journal_page_first 8493
_journal_page_last 8508
_journal_paper_doi 10.1039/b903933c
_journal_year 2009
_chemical_formula_moiety 'C32 H30 P2, 2(C F3 O3 S), 2(C0.80 H1.20 O0.40), H2 O'
_chemical_formula_sum 'C35.6 H34.4 F6 O7.8 P2 S2'
_chemical_formula_weight 827.12
_chemical_name_systematic
;
?
;
_space_group_IT_number 13
_symmetry_cell_setting monoclinic
_symmetry_space_group_name_Hall '-P 2yc'
_symmetry_space_group_name_H-M 'P 1 2/c 1'
_atom_sites_solution_hydrogens geom
_atom_sites_solution_primary direct
_atom_sites_solution_secondary difmap
_audit_creation_method SHELXL-97
_cell_angle_alpha 90.00
_cell_angle_beta 97.25(3)
_cell_angle_gamma 90.00
_cell_formula_units_Z 2
_cell_length_a 10.799(2)
_cell_length_b 12.013(2)
_cell_length_c 15.743(3)
_cell_measurement_reflns_used 7904
_cell_measurement_temperature 295
_cell_measurement_theta_max 25.95
_cell_measurement_theta_min 2.1
_cell_volume 2026.0(6)
_computing_cell_refinement 'STOE,s Area Detector Software Version 2003 '
_computing_data_collection 'STOE,s Area Detector Software Version 2003 '
_computing_data_reduction 'STOE,s Area Detector Software Version 2003 '
_computing_molecular_graphics 'Ortep3 for Windows'
_computing_publication_material CIFTAB
_computing_structure_refinement 'SHELXL-97 (Sheldrick, 1997)'
_computing_structure_solution SIR92
_diffrn_ambient_temperature 295
_diffrn_measured_fraction_theta_full 0.988
_diffrn_measured_fraction_theta_max 0.988
_diffrn_measurement_device_type 'IPDS STOE'
_diffrn_measurement_method 'phi scan'
_diffrn_radiation_monochromator graphite
_diffrn_radiation_source 'fine-focus sealed tube'
_diffrn_radiation_type MoK\a
_diffrn_radiation_wavelength 0.71073
_diffrn_reflns_av_R_equivalents 0.0789
_diffrn_reflns_av_sigmaI/netI 0.0627
_diffrn_reflns_limit_h_max 11
_diffrn_reflns_limit_h_min -11
_diffrn_reflns_limit_k_max 13
_diffrn_reflns_limit_k_min -13
_diffrn_reflns_limit_l_max 17
_diffrn_reflns_limit_l_min -17
_diffrn_reflns_number 11409
_diffrn_reflns_theta_full 23.25
_diffrn_reflns_theta_max 23.25
_diffrn_reflns_theta_min 2.14
_exptl_absorpt_coefficient_mu 0.284
_exptl_absorpt_correction_T_max 0.9722
_exptl_absorpt_correction_T_min 0.8998
_exptl_absorpt_correction_type refdelf
_exptl_absorpt_process_details Difabs
_exptl_crystal_colour white
_exptl_crystal_density_diffrn 1.352
_exptl_crystal_density_method 'not measured'
_exptl_crystal_description 'prism frag'
_exptl_crystal_F_000 849
_exptl_crystal_size_max 0.38
_exptl_crystal_size_mid 0.15
_exptl_crystal_size_min 0.10
_refine_diff_density_max 0.413
_refine_diff_density_min -0.250
_refine_diff_density_rms 0.056
_refine_ls_extinction_method none
_refine_ls_goodness_of_fit_ref 0.933
_refine_ls_hydrogen_treatment constr
_refine_ls_matrix_type full
_refine_ls_number_parameters 315
_refine_ls_number_reflns 2869
_refine_ls_number_restraints 60
_refine_ls_restrained_S_all 0.925
_refine_ls_R_factor_all 0.0979
_refine_ls_R_factor_gt 0.0561
_refine_ls_shift/su_max 0.000
_refine_ls_shift/su_mean 0.000
_refine_ls_structure_factor_coef Fsqd
_refine_ls_weighting_details 'calc w=1/[\s^2^(Fo^2^)+(0.1073P)^2^+0.0000P] where P=(Fo^2^+2Fc^2^)/3'
_refine_ls_weighting_scheme calc
_refine_ls_wR_factor_gt 0.1394
_refine_ls_wR_factor_ref 0.1652
_reflns_number_gt 1764
_reflns_number_total 2869
_reflns_threshold_expression >2sigma(I)
_cod_data_source_file b903933c.txt
_cod_data_source_block 2[OTf]~2~
_cod_original_sg_symbol_Hall '-P 2yc '
_cod_original_sg_symbol_H-M P2/c
_cod_database_code 7002424

loop_
_symmetry_equiv_pos_as_xyz
'x, y, z'
'-x, y, -z+1/2'
'-x, -y, -z'
'x, -y, z-1/2'

loop_
_atom_site_label
_atom_site_type_symbol
_atom_site_fract_x
_atom_site_fract_y
_atom_site_fract_z
_atom_site_U_iso_or_equiv
_atom_site_adp_type
_atom_site_occupancy
_atom_site_symmetry_multiplicity
_atom_site_calc_flag
_atom_site_refinement_flags
_atom_site_disorder_assembly
_atom_site_disorder_group
P1 P 0.38020(9) 0.14066(9) 0.82441(7) 0.0576(4) Uani 1 1 d . . .
C1 C 0.4876(4) 0.0389(4) 0.8712(3) 0.0669(11) Uani 1 1 d . . .
H1A H 0.4449 -0.0125 0.9041 0.100 Uiso 1 1 calc R . .
H1B H 0.5533 0.0749 0.9080 0.100 Uiso 1 1 calc R . .
H1C H 0.5225 -0.0006 0.8268 0.100 Uiso 1 1 calc R . .
C2 C 0.4543(3) 0.2592(3) 0.7794(3) 0.0570(10) Uani 1 1 d . . .
C3 C 0.4134(4) 0.3618(3) 0.8055(3) 0.0737(12) Uani 1 1 d . . .
H3 H 0.3539 0.3632 0.8433 0.088 Uiso 1 1 calc R . .
C4 C 0.4569(5) 0.4618(4) 0.7778(3) 0.0857(14) Uani 1 1 d . . .
H4 H 0.4272 0.5287 0.7972 0.103 Uiso 1 1 calc R . .
C5 C 0.2977(4) 0.1914(3) 0.9086(3) 0.0635(11) Uani 1 1 d . . .
C6 C 0.3613(5) 0.2080(5) 0.9901(3) 0.0864(14) Uani 1 1 d . . .
H6 H 0.4455 0.1903 1.0022 0.104 Uiso 1 1 calc R . .
C7 C 0.2958(7) 0.2516(5) 1.0529(4) 0.1085(19) Uani 1 1 d . . .
H7 H 0.3360 0.2629 1.1080 0.130 Uiso 1 1 calc R . .
C8 C 0.1721(7) 0.2779(5) 1.0339(5) 0.1067(19) Uani 1 1 d . . .
H8 H 0.1293 0.3072 1.0765 0.128 Uiso 1 1 calc R . .
C9 C 0.1109(5) 0.2620(5) 0.9547(5) 0.0972(17) Uani 1 1 d . . .
H9 H 0.0269 0.2807 0.9432 0.117 Uiso 1 1 calc R . .
C10 C 0.1719(4) 0.2187(4) 0.8914(3) 0.0789(13) Uani 1 1 d . . .
H10 H 0.1294 0.2075 0.8370 0.095 Uiso 1 1 calc R . .
C11 C 0.2705(3) 0.0791(3) 0.7441(3) 0.0584(10) Uani 1 1 d . . .
C12 C 0.2303(4) 0.1325(4) 0.6679(3) 0.0745(12) Uani 1 1 d . . .
H12 H 0.2614 0.2024 0.6566 0.089 Uiso 1 1 calc R . .
C13 C 0.1427(5) 0.0807(5) 0.6080(4) 0.0915(15) Uani 1 1 d . . .
H13 H 0.1167 0.1156 0.5561 0.110 Uiso 1 1 calc R . .
C14 C 0.0948(5) -0.0214(5) 0.6253(4) 0.0899(15) Uani 1 1 d . . .
H14 H 0.0347 -0.0544 0.5857 0.108 Uiso 1 1 calc R . .
C15 C 0.1349(5) -0.0749(5) 0.7003(4) 0.0912(15) Uani 1 1 d . . .
H15 H 0.1034 -0.1449 0.7112 0.109 Uiso 1 1 calc R . .
C16 C 0.2219(4) -0.0250(4) 0.7596(3) 0.0772(13) Uani 1 1 d . . .
H16 H 0.2485 -0.0613 0.8108 0.093 Uiso 1 1 calc R . .
S1A S 0.2629(7) 0.7351(7) 0.9104(6) 0.070(3) Uani 0.55 1 d PD A 1
O1A O 0.3331(14) 0.8204(10) 0.9584(10) 0.080(3) Uani 0.55 1 d PD A 1
O2A O 0.3048(18) 0.708(2) 0.8301(10) 0.100(5) Uani 0.55 1 d PD A 1
O3A O 0.1306(7) 0.7459(15) 0.9079(13) 0.101(5) Uani 0.55 1 d PD A 1
S1B S 0.2582(11) 0.7287(8) 0.9150(7) 0.081(5) Uani 0.45 1 d PD A 2
O1B O 0.316(2) 0.8106(16) 0.9732(15) 0.132(10) Uani 0.45 1 d PD A 2
O2B O 0.330(2) 0.698(3) 0.8483(13) 0.119(8) Uani 0.45 1 d PD A 2
O3B O 0.1288(13) 0.748(2) 0.8870(17) 0.133(10) Uani 0.45 1 d PD A 2
C17 C 0.2803(4) 0.6083(4) 0.9750(3) 0.0992(17) Uani 1 1 d D . .
F1A F 0.2495(18) 0.6225(18) 1.0514(8) 0.167(8) Uani 0.55 1 d PD A 1
F2A F 0.3955(8) 0.5742(15) 0.9842(13) 0.159(8) Uani 0.55 1 d PD A 1
F3A F 0.2140(15) 0.5255(11) 0.9409(11) 0.134(7) Uani 0.55 1 d PD A 1
F1B F 0.212(3) 0.611(2) 1.0374(12) 0.203(12) Uani 0.45 1 d PD A 2
F2B F 0.3954(9) 0.597(2) 1.0090(19) 0.210(15) Uani 0.45 1 d PD A 2
F3B F 0.250(2) 0.5180(14) 0.9318(16) 0.132(8) Uani 0.45 1 d PD A 2
O100 O 0.0000 0.6401(8) 0.2500 0.246(8) Uani 0.80 2 d SP . .
C101 C 0.0000 0.5434(8) 0.2500 0.130(5) Uani 0.80 2 d SP . .
C102 C 0.0823(10) 0.4758(11) 0.2024(7) 0.073(3) Uani 0.40 1 d P . .
H10A H 0.1355 0.5240 0.1746 0.110 Uiso 0.40 1 calc PR . .
H10B H 0.0324 0.4317 0.1602 0.110 Uiso 0.40 1 calc PR . .
H10C H 0.1324 0.4277 0.2415 0.110 Uiso 0.40 1 calc PR . .
O1W O 0.5000 0.8148(5) 0.7500 0.1188(18) Uani 1 2 d S . .

loop_
_atom_site_aniso_label
_atom_site_aniso_U_11
_atom_site_aniso_U_22
_atom_site_aniso_U_33
_atom_site_aniso_U_23
_atom_site_aniso_U_13
_atom_site_aniso_U_12
P1 0.0523(6) 0.0557(6) 0.0652(7) 0.0041(5) 0.0082(5) -0.0004(5)
C1 0.065(2) 0.068(3) 0.068(3) 0.008(2) 0.005(2) 0.003(2)
C2 0.053(2) 0.053(2) 0.066(2) 0.0019(18) 0.0089(18) 0.0003(17)
C3 0.078(3) 0.061(3) 0.088(3) 0.002(2) 0.032(2) 0.005(2)
C4 0.109(4) 0.051(2) 0.105(4) -0.003(2) 0.045(3) 0.003(2)
C5 0.064(3) 0.062(2) 0.066(3) 0.002(2) 0.015(2) -0.004(2)
C6 0.086(3) 0.101(4) 0.073(3) -0.002(3) 0.012(3) 0.009(3)
C7 0.137(6) 0.118(5) 0.073(4) -0.006(3) 0.022(4) -0.003(4)
C8 0.122(5) 0.103(4) 0.107(5) -0.003(4) 0.062(4) -0.003(4)
C9 0.075(3) 0.097(4) 0.127(5) -0.011(4) 0.042(4) -0.009(3)
C10 0.061(3) 0.084(3) 0.094(3) -0.006(3) 0.019(2) 0.000(2)
C11 0.055(2) 0.057(2) 0.064(3) 0.003(2) 0.009(2) -0.0015(18)
C12 0.066(3) 0.072(3) 0.082(3) 0.011(3) -0.002(2) -0.004(2)
C13 0.078(3) 0.103(4) 0.090(4) 0.006(3) -0.007(3) 0.006(3)
C14 0.073(3) 0.096(4) 0.096(4) -0.015(3) -0.009(3) -0.005(3)
C15 0.092(4) 0.080(3) 0.100(4) -0.006(3) 0.001(3) -0.020(3)
C16 0.082(3) 0.072(3) 0.075(3) 0.007(2) 0.001(3) -0.012(2)
S1A 0.056(4) 0.059(4) 0.096(6) 0.019(3) 0.010(3) 0.006(2)
O1A 0.075(5) 0.066(5) 0.099(6) 0.007(5) 0.012(5) -0.015(5)
O2A 0.134(9) 0.092(10) 0.078(6) 0.015(6) 0.027(6) 0.021(7)
O3A 0.051(8) 0.117(12) 0.136(9) -0.018(8) 0.014(5) 0.017(6)
S1B 0.094(8) 0.070(6) 0.084(6) -0.024(4) 0.031(4) -0.017(4)
O1B 0.133(13) 0.109(12) 0.158(17) -0.061(13) 0.039(10) -0.058(9)
O2B 0.172(17) 0.089(9) 0.116(13) 0.027(10) 0.097(16) 0.033(11)
O3B 0.091(14) 0.105(13) 0.19(2) 0.048(12) -0.033(11) -0.012(9)
C17 0.124(5) 0.079(4) 0.096(5) 0.003(3) 0.018(4) 0.005(4)
F1A 0.31(2) 0.116(9) 0.086(7) 0.004(6) 0.060(9) -0.011(13)
F2A 0.178(16) 0.140(10) 0.152(9) 0.022(7) -0.003(8) 0.099(12)
F3A 0.179(12) 0.079(8) 0.143(11) 0.009(6) 0.022(10) -0.029(7)
F1B 0.29(2) 0.17(2) 0.183(19) 0.055(16) 0.166(18) 0.047(15)
F2B 0.19(2) 0.176(18) 0.24(3) 0.088(17) -0.076(19) -0.017(14)
F3B 0.182(14) 0.058(6) 0.176(15) -0.006(7) 0.098(12) -0.005(7)
O100 0.48(2) 0.094(7) 0.124(7) 0.000 -0.116(11) 0.000
C101 0.222(14) 0.057(5) 0.084(7) 0.000 -0.089(9) 0.000
C102 0.064(6) 0.103(9) 0.055(6) -0.013(6) 0.016(5) -0.011(6)
O1W 0.127(4) 0.099(4) 0.136(5) 0.000 0.041(4) 0.000

loop_
_atom_type_symbol
_atom_type_description
_atom_type_scat_dispersion_real
_atom_type_scat_dispersion_imag
_atom_type_scat_source
C C 0.0033 0.0016 'International Tables Vol C Tables 4.2.6.8 and 6.1.1.4'
H H 0.0000 0.0000 'International Tables Vol C Tables 4.2.6.8 and 6.1.1.4'
O O 0.0106 0.0060 'International Tables Vol C Tables 4.2.6.8 and 6.1.1.4'
F F 0.0171 0.0103 'International Tables Vol C Tables 4.2.6.8 and 6.1.1.4'
P P 0.1023 0.0942 'International Tables Vol C Tables 4.2.6.8 and 6.1.1.4'
S S 0.1246 0.1234 'International Tables Vol C Tables 4.2.6.8 and 6.1.1.4'

loop_
_geom_angle_atom_site_label_1
_geom_angle_atom_site_label_2
_geom_angle_atom_site_label_3
_geom_angle
_geom_angle_site_symmetry_1
_geom_angle_site_symmetry_3
_geom_angle_publ_flag
C1 P1 C11 110.4(2) . . ?
C1 P1 C5 106.6(2) . . ?
C11 P1 C5 108.55(19) . . ?
C1 P1 C2 113.77(19) . . ?
C11 P1 C2 109.51(19) . . ?
C5 P1 C2 107.81(19) . . ?
P1 C1 H1A 109.5 . . ?
P1 C1 H1B 109.5 . . ?
H1A C1 H1B 109.5 . . ?
P1 C1 H1C 109.5 . . ?
H1A C1 H1C 109.5 . . ?
H1B C1 H1C 109.5 . . ?
C3 C2 C2 117.4(2) . 2_656 ?
C3 C2 P1 114.0(3) . . ?
C2 C2 P1 128.54(13) 2_656 . ?
C4 C3 C2 123.1(4) . . ?
C4 C3 H3 118.5 . . ?
C2 C3 H3 118.5 . . ?
C4 C4 C3 119.5(3) 2_656 . ?
C4 C4 H4 120.3 2_656 . ?
C3 C4 H4 120.3 . . ?
C10 C5 C6 120.2(4) . . ?
C10 C5 P1 120.0(4) . . ?
C6 C5 P1 119.7(3) . . ?
C7 C6 C5 118.3(5) . . ?
C7 C6 H6 120.9 . . ?
C5 C6 H6 120.9 . . ?
C8 C7 C6 120.2(6) . . ?
C8 C7 H7 119.9 . . ?
C6 C7 H7 119.9 . . ?
C9 C8 C7 121.3(6) . . ?
C9 C8 H8 119.3 . . ?
C7 C8 H8 119.3 . . ?
C8 C9 C10 120.2(6) . . ?
C8 C9 H9 119.9 . . ?
C10 C9 H9 119.9 . . ?
C9 C10 C5 119.8(5) . . ?
C9 C10 H10 120.1 . . ?
C5 C10 H10 120.1 . . ?
C12 C11 C16 119.1(4) . . ?
C12 C11 P1 122.1(3) . . ?
C16 C11 P1 118.8(3) . . ?
C11 C12 C13 119.5(4) . . ?
C11 C12 H12 120.3 . . ?
C13 C12 H12 120.3 . . ?
C14 C13 C12 120.4(5) . . ?
C14 C13 H13 119.8 . . ?
C12 C13 H13 119.8 . . ?
C15 C14 C13 120.4(5) . . ?
C15 C14 H14 119.8 . . ?
C13 C14 H14 119.8 . . ?
C14 C15 C16 119.7(5) . . ?
C14 C15 H15 120.2 . . ?
C16 C15 H15 120.2 . . ?
C15 C16 C11 120.9(4) . . ?
C15 C16 H16 119.5 . . ?
C11 C16 H16 119.5 . . ?
O3A S1A O2A 115.0(5) . . ?
O3A S1A O1A 114.2(4) . . ?
O2A S1A O1A 115.0(5) . . ?
O3A S1A C17 97.1(9) . . ?
O2A S1A C17 106.3(11) . . ?
O1A S1A C17 107.0(7) . . ?
O3B S1B O1B 114.5(6) . . ?
O3B S1B O2B 114.6(6) . . ?
O1B S1B O2B 114.6(6) . . ?
O3B S1B C17 111.5(12) . . ?
O1B S1B C17 101.9(11) . . ?
O2B S1B C17 97.6(13) . . ?
F2B C17 F3B 106.7(6) . . ?
F2B C17 F1B 107.1(6) . . ?
F3B C17 F1B 107.0(6) . . ?
F2B C17 F1A 89(2) . . ?
F3B C17 F1A 121.2(19) . . ?
F3B C17 F2A 88.1(16) . . ?
F1B C17 F2A 123(2) . . ?
F1A C17 F2A 106.9(6) . . ?
F2B C17 F3A 122.4(19) . . ?
F1B C17 F3A 89.9(17) . . ?
F1A C17 F3A 106.8(6) . . ?
F2A C17 F3A 105.9(6) . . ?
F2B C17 S1B 112.0(14) . . ?
F3B C17 S1B 113.9(13) . . ?
F1B C17 S1B 109.8(14) . . ?
F1A C17 S1B 111.3(11) . . ?
F2A C17 S1B 112.9(11) . . ?
F3A C17 S1B 112.6(11) . . ?
F2B C17 S1A 110.2(14) . . ?
F3B C17 S1A 113.8(13) . . ?
F1B C17 S1A 111.7(14) . . ?
F1A C17 S1A 112.7(11) . . ?
F2A C17 S1A 110.8(10) . . ?
F3A C17 S1A 113.3(10) . . ?
O100 C101 C102 123.4(6) . . ?
O100 C101 C102 123.4(6) . 2 ?
C102 C101 C102 113.2(11) . 2 ?
C101 C102 H10A 109.5 . . ?
C101 C102 H10B 109.5 . . ?
H10A C102 H10B 109.5 . . ?
C101 C102 H10C 109.5 . . ?
H10A C102 H10C 109.5 . . ?
H10B C102 H10C 109.5 . . ?

loop_
_geom_bond_atom_site_label_1
_geom_bond_atom_site_label_2
_geom_bond_distance
_geom_bond_site_symmetry_2
_geom_bond_publ_flag
P1 C1 1.780(4) . ?
P1 C11 1.781(4) . ?
P1 C5 1.795(4) . ?
P1 C2 1.820(4) . ?
C1 H1A 0.9600 . ?
C1 H1B 0.9600 . ?
C1 H1C 0.9600 . ?
C2 C3 1.390(6) . ?
C2 C2 1.435(8) 2_656 ?
C3 C4 1.380(6) . ?
C3 H3 0.9300 . ?
C4 C4 1.357(9) 2_656 ?
C4 H4 0.9300 . ?
C5 C10 1.390(6) . ?
C5 C6 1.390(6) . ?
C6 C7 1.389(8) . ?
C6 H6 0.9300 . ?
C7 C8 1.368(9) . ?
C7 H7 0.9300 . ?
C8 C9 1.349(8) . ?
C8 H8 0.9300 . ?
C9 C10 1.365(7) . ?
C9 H9 0.9300 . ?
C10 H10 0.9300 . ?
C11 C12 1.381(6) . ?
C11 C16 1.389(6) . ?
C12 C13 1.395(7) . ?
C12 H12 0.9300 . ?
C13 C14 1.371(8) . ?
C13 H13 0.9300 . ?
C14 C15 1.366(7) . ?
C14 H14 0.9300 . ?
C15 C16 1.376(6) . ?
C15 H15 0.9300 . ?
C16 H16 0.9300 . ?
S1A O3A 1.430(4) . ?
S1A O2A 1.432(5) . ?
S1A O1A 1.432(4) . ?
S1A C17 1.828(10) . ?
S1B O3B 1.430(5) . ?
S1B O1B 1.433(5) . ?
S1B O2B 1.433(5) . ?
S1B C17 1.727(12) . ?
C17 F2B 1.298(6) . ?
C17 F3B 1.299(5) . ?
C17 F1B 1.300(5) . ?
C17 F1A 1.300(5) . ?
C17 F2A 1.300(5) . ?
C17 F3A 1.301(5) . ?
O100 C101 1.162(12) . ?
C101 C102 1.476(12) . ?
C101 C102 1.476(12) 2 ?
C102 H10A 0.9600 . ?
C102 H10B 0.9600 . ?
C102 H10C 0.9600 . ?
